data_2229286
loop_
_publ_author_name
'Lu, Xiao'
'Tang, Gu-Ping'
'Gu, Jian-Ming'
'Hu, Xiu-Rong'

_publ_section_title
;
 Triamcinolone acetonide acetate
;
_journal_coeditor_code XU5133
_journal_issue 2
_journal_name_full 'Acta Crystallographica Section E'
_journal_page_first o360
_journal_paper_doi 10.1107/S1600536811000316
_journal_volume 67
_journal_year 2011
_chemical_formula_iupac 'C26 H33 F O7'
_chemical_formula_moiety 'C26 H33 F O7'
_chemical_formula_sum 'C26 H33 F O7'
_chemical_formula_weight 476.52
_chemical_name_common
;
Triamcinolone acetonide acetate
;
_chemical_name_systematic
;2-(4b-Fluoro-5-hydroxy-4a,6a,8,8-tetramethyl-2-oxo-
2,4a,4b,5,6,6a,9a,10,10a,10b,11,12-dodecahydro-7,9-dioxa-
pentaleno[2,1-<i>a</i>]phenanthren-6b-yl)-2-oxoethyl acetate
;
_space_group_IT_number 4
_symmetry_cell_setting monoclinic
_symmetry_space_group_name_Hall 'P 2yb'
_symmetry_space_group_name_H-M 'P 1 21 1'
_atom_sites_solution_hydrogens geom
_atom_sites_solution_primary direct
_atom_sites_solution_secondary difmap
_cell_angle_alpha 90.00
_cell_angle_beta 109.9050(10)
_cell_angle_gamma 90.00
_cell_formula_units_Z 2
_cell_length_a 7.5460(7)
_cell_length_b 14.8102(4)
_cell_length_c 11.5773(3)
_cell_measurement_reflns_used 8589
_cell_measurement_temperature 296.0(10)
_cell_measurement_theta_max 27.4
_cell_measurement_theta_min 3.2
_cell_volume 1216.56(12)
_computing_cell_refinement 'PROCESS-AUTO (Rigaku, 2006)'
_computing_data_collection 'PROCESS-AUTO (Rigaku, 2006)'
_computing_data_reduction 'CrystalStructure (Rigaku, 2007)'
_computing_molecular_graphics 'ORTEP-3 for windows (Farrugia, 1997)'
_computing_publication_material 'WinGX (Farrugia, 1999)'
_computing_structure_refinement 'SHELXL97 (Sheldrick, 2008)'
_computing_structure_solution 'SHELXS97 (Sheldrick, 2008)'
_diffrn_ambient_temperature 296.0(10)
_diffrn_detector_area_resol_mean 10.00
_diffrn_measured_fraction_theta_full 0.992
_diffrn_measured_fraction_theta_max 0.992
_diffrn_measurement_device_type 'Rigaku R-AXIS RAPID/ZJUG'
_diffrn_measurement_method \w
_diffrn_radiation_monochromator graphite
_diffrn_radiation_source 'rolling anode'
_diffrn_radiation_type MoK\a
_diffrn_radiation_wavelength 0.71073
_diffrn_reflns_av_R_equivalents 0.0268
_diffrn_reflns_av_sigmaI/netI 0.0228
_diffrn_reflns_limit_h_max 8
_diffrn_reflns_limit_h_min -8
_diffrn_reflns_limit_k_max 17
_diffrn_reflns_limit_k_min -17
_diffrn_reflns_limit_l_max 13
_diffrn_reflns_limit_l_min -13
_diffrn_reflns_number 9347
_diffrn_reflns_theta_full 25.01
_diffrn_reflns_theta_max 25.01
_diffrn_reflns_theta_min 3.16
_diffrn_standards_number 0
_exptl_absorpt_coefficient_mu 0.098
_exptl_absorpt_correction_type none
_exptl_crystal_colour colorless
_exptl_crystal_density_diffrn 1.301
_exptl_crystal_density_method 'not measured'
_exptl_crystal_description chunk
_exptl_crystal_F_000 508
_exptl_crystal_size_max 0.38
_exptl_crystal_size_mid 0.33
_exptl_crystal_size_min 0.26
_refine_diff_density_max 0.179
_refine_diff_density_min -0.212
_refine_ls_extinction_method none
_refine_ls_goodness_of_fit_ref 1.000
_refine_ls_hydrogen_treatment constr
_refine_ls_matrix_type full
_refine_ls_number_parameters 308
_refine_ls_number_reflns 2216
_refine_ls_number_restraints 1
_refine_ls_restrained_S_all 1.000
_refine_ls_R_factor_all 0.0465
_refine_ls_R_factor_gt 0.0350
_refine_ls_shift/su_max 0.000
_refine_ls_shift/su_mean 0.000
_refine_ls_structure_factor_coef Fsqd
_refine_ls_weighting_details 'calc w=1/[\s^2^(Fo^2^)+(0.0428P)^2^+0.6583P] where P=(Fo^2^+2Fc^2^)/3'
_refine_ls_weighting_scheme calc
_refine_ls_wR_factor_gt 0.0851
_refine_ls_wR_factor_ref 0.0997
_reflns_number_gt 1866
_reflns_number_total 2216
_reflns_threshold_expression I>2sigma(I)
_cod_data_source_file xu5133.cif
_cod_data_source_block I
_cod_original_sg_symbol_H-M 'P 21'
_cod_database_code 2229286
_cod_database_fobs_code 2229286

loop_
_symmetry_equiv_pos_as_xyz
'x, y, z'
'-x, y+1/2, -z'

loop_
_atom_site_type_symbol
_atom_site_label
_atom_site_fract_x
_atom_site_fract_y
_atom_site_fract_z
_atom_site_U_iso_or_equiv
_atom_site_adp_type
_atom_site_calc_flag
_atom_site_refinement_flags
_atom_site_occupancy
_atom_site_disorder_assembly
_atom_site_disorder_group
F F1 0.6313(3) 0.54106(13) 0.76554(17) 0.0388(5) Uani d . 1 . .
O O6 0.5255(4) 0.35878(18) 0.4342(2) 0.0425(6) Uani d . 1 . .
O O7 0.2113(4) 0.3480(2) 0.3882(2) 0.0580(8) Uani d . 1 . .
O O2 0.9010(4) 0.3514(2) 0.9117(2) 0.0498(7) Uani d . 1 . .
H H201 0.9978 0.3303 0.9056 0.075 Uiso calc R 1 . .
O O1 0.7606(4) 0.76945(19) 1.0779(3) 0.0558(8) Uani d . 1 . .
O O4 0.8680(4) 0.1362(2) 0.4470(3) 0.0638(9) Uani d . 1 . .
O O3 0.5322(4) 0.1277(2) 0.4898(3) 0.0582(8) Uani d . 1 . .
O O5 0.9888(5) 0.1500(2) 0.6510(3) 0.0728(9) Uani d . 1 . .
C C8 0.5342(5) 0.5590(3) 0.9699(3) 0.0407(9) Uani d . 1 . .
C C14 0.6558(5) 0.4623(2) 0.8393(3) 0.0322(7) Uani d . 1 . .
C C16 0.7704(5) 0.3720(3) 0.6873(3) 0.0376(8) Uani d . 1 . .
H H16A 0.7556 0.4198 0.6275 0.045 Uiso calc R 1 . .
H H16B 0.8731 0.3336 0.6848 0.045 Uiso calc R 1 . .
C C5 0.4670(5) 0.4121(2) 0.7923(3) 0.0336(8) Uani d . 1 . .
H H5 0.4738 0.3602 0.8461 0.040 Uiso calc R 1 . .
C C7 0.3424(5) 0.5160(3) 0.9231(4) 0.0480(10) Uani d . 1 . .
H H7A 0.2468 0.5613 0.9171 0.058 Uiso calc R 1 . .
H H7B 0.3334 0.4700 0.9805 0.058 Uiso calc R 1 . .
C C13 0.6966(5) 0.4988(2) 0.9729(3) 0.0361(8) Uani d . 1 . .
C C17 0.5885(5) 0.3160(2) 0.6510(3) 0.0333(8) Uani d . 1 . .
C C9 0.5589(5) 0.6453(3) 1.0052(3) 0.0433(9) Uani d . 1 . .
H H9 0.4539 0.6789 1.0033 0.052 Uiso calc R 1 . .
C C6 0.3070(5) 0.4733(3) 0.7971(4) 0.0425(9) Uani d . 1 . .
H H6A 0.1915 0.4384 0.7748 0.051 Uiso calc R 1 . .
H H6B 0.2891 0.5210 0.7367 0.051 Uiso calc R 1 . .
C C4 0.4318(4) 0.3771(3) 0.6626(3) 0.0339(8) Uani d . 1 . .
H H4 0.4259 0.4300 0.6104 0.041 Uiso calc R 1 . .
C C10 0.7421(5) 0.6892(3) 1.0465(3) 0.0424(9) Uani d . 1 . .
C C11 0.9034(5) 0.6337(3) 1.0487(4) 0.0479(10) Uani d . 1 . .
H H11 1.0234 0.6590 1.0748 0.058 Uiso calc R 1 . .
C C3 0.2545(5) 0.3219(3) 0.6011(4) 0.0450(9) Uani d . 1 . .
H H3A 0.1427 0.3595 0.5788 0.054 Uiso calc R 1 . .
H H3B 0.2417 0.2735 0.6542 0.054 Uiso calc R 1 . .
C C15 0.8226(5) 0.4144(3) 0.8163(3) 0.0368(8) Uani d . 1 . .
H H15 0.9191 0.4603 0.8229 0.044 Uiso calc R 1 . .
C C12 0.8813(5) 0.5480(3) 1.0142(3) 0.0432(9) Uani d . 1 . .
H H12 0.9880 0.5160 1.0156 0.052 Uiso calc R 1 . .
C C26 0.6145(5) 0.2300(3) 0.7297(3) 0.0430(9) Uani d . 1 . .
H H26A 0.7140 0.1940 0.7194 0.065 Uiso calc R 1 . .
H H26B 0.4995 0.1959 0.7042 0.065 Uiso calc R 1 . .
H H26C 0.6464 0.2464 0.8146 0.065 Uiso calc R 1 . .
C C19 0.7634(7) 0.2173(3) 0.4445(4) 0.0599(11) Uani d . 1 . .
H H19A 0.7220 0.2420 0.3620 0.072 Uiso calc R 1 . .
H H19B 0.8453 0.2614 0.4989 0.072 Uiso calc R 1 . .
C C1 0.5043(6) 0.2880(3) 0.5130(3) 0.0386(8) Uani d . 1 . .
C C2 0.2878(5) 0.2844(3) 0.4866(3) 0.0447(9) Uani d . 1 . .
H H2 0.2359 0.2235 0.4651 0.054 Uiso calc R 1 . .
C C22 0.3498(6) 0.3674(3) 0.3347(3) 0.0502(10) Uani d . 1 . .
C C18 0.5929(6) 0.2019(3) 0.4831(3) 0.0438(9) Uani d . 1 . .
C C25 0.7128(7) 0.4231(3) 1.0695(4) 0.0530(10) Uani d . 1 . .
H H25A 0.5968 0.3898 1.0471 0.080 Uiso calc R 1 . .
H H25B 0.7376 0.4499 1.1490 0.080 Uiso calc R 1 . .
H H25C 0.8140 0.3830 1.0720 0.080 Uiso calc R 1 . .
C C24 0.3353(8) 0.3027(4) 0.2306(4) 0.0689(14) Uani d . 1 . .
H H24A 0.4307 0.3168 0.1959 0.103 Uiso calc R 1 . .
H H24B 0.2132 0.3081 0.1685 0.103 Uiso calc R 1 . .
H H24C 0.3527 0.2419 0.2616 0.103 Uiso calc R 1 . .
C C20 0.9797(6) 0.1098(3) 0.5594(4) 0.0568(11) Uani d . 1 . .
C C23 0.3293(8) 0.4648(4) 0.2940(4) 0.0709(14) Uani d . 1 . .
H H23A 0.4223 0.4789 0.2572 0.106 Uiso calc R 1 . .
H H23B 0.3469 0.5032 0.3639 0.106 Uiso calc R 1 . .
H H23C 0.2057 0.4743 0.2352 0.106 Uiso calc R 1 . .
C C21 1.0917(8) 0.0281(4) 0.5528(6) 0.0910(18) Uani d . 1 . .
H H21A 1.0576 0.0087 0.4689 0.137 Uiso calc R 1 . .
H H21B 1.0658 -0.0194 0.6012 0.137 Uiso calc R 1 . .
H H21C 1.2235 0.0425 0.5840 0.137 Uiso calc R 1 . .

loop_
_atom_site_aniso_label
_atom_site_aniso_U_11
_atom_site_aniso_U_22
_atom_site_aniso_U_33
_atom_site_aniso_U_12
_atom_site_aniso_U_13
_atom_site_aniso_U_23
F1 0.0395(11) 0.0373(12) 0.0392(11) -0.0020(9) 0.0130(9) 0.0066(9)
O6 0.0465(14) 0.0450(16) 0.0341(12) -0.0009(12) 0.0114(11) 0.0025(12)
O7 0.0448(15) 0.077(2) 0.0448(14) 0.0049(15) 0.0062(12) 0.0030(15)
O2 0.0450(15) 0.0604(19) 0.0387(13) 0.0179(14) 0.0076(12) 0.0010(13)
O1 0.0597(18) 0.0436(18) 0.0664(19) -0.0124(14) 0.0245(15) -0.0184(15)
O4 0.0615(18) 0.068(2) 0.0601(18) 0.0153(16) 0.0186(15) -0.0178(16)
O3 0.069(2) 0.0429(18) 0.0593(17) -0.0048(15) 0.0181(15) -0.0110(14)
O5 0.082(2) 0.075(2) 0.0631(19) -0.0134(19) 0.0274(17) -0.0146(19)
C8 0.039(2) 0.046(2) 0.043(2) -0.0073(17) 0.0224(16) -0.0088(18)
C14 0.0344(18) 0.0307(18) 0.0322(16) 0.0007(15) 0.0123(14) 0.0025(15)
C16 0.0355(18) 0.045(2) 0.0375(18) -0.0023(17) 0.0195(15) -0.0066(17)
C5 0.0340(17) 0.0343(19) 0.0372(17) -0.0021(15) 0.0183(15) -0.0010(15)
C7 0.039(2) 0.054(3) 0.062(2) -0.0047(19) 0.032(2) -0.013(2)
C13 0.0371(19) 0.038(2) 0.0347(18) -0.0003(16) 0.0142(16) -0.0025(15)
C17 0.0349(18) 0.0345(19) 0.0324(16) -0.0015(15) 0.0140(15) -0.0026(15)
C9 0.0369(19) 0.047(2) 0.048(2) -0.0009(17) 0.0170(17) -0.0122(18)
C6 0.0271(17) 0.050(2) 0.053(2) -0.0051(16) 0.0169(16) -0.0100(19)
C4 0.0316(17) 0.0364(19) 0.0345(17) -0.0037(15) 0.0122(15) -0.0007(15)
C10 0.042(2) 0.048(3) 0.0382(19) -0.0085(18) 0.0159(17) -0.0087(18)
C11 0.0365(19) 0.057(3) 0.049(2) -0.0062(19) 0.0123(17) -0.013(2)
C3 0.037(2) 0.048(2) 0.052(2) -0.0076(17) 0.0171(17) -0.0077(18)
C15 0.0343(18) 0.038(2) 0.0406(19) 0.0000(16) 0.0163(15) -0.0046(16)
C12 0.0379(19) 0.053(3) 0.0385(19) -0.0013(18) 0.0130(16) -0.0100(19)
C26 0.046(2) 0.042(2) 0.0373(19) -0.0022(18) 0.0098(17) -0.0018(18)
C19 0.068(3) 0.057(3) 0.064(3) 0.011(2) 0.035(2) -0.004(2)
C1 0.0438(19) 0.038(2) 0.0345(18) -0.0009(17) 0.0139(16) -0.0025(16)
C2 0.044(2) 0.045(2) 0.041(2) -0.0104(18) 0.0103(17) -0.0103(17)
C22 0.048(2) 0.062(3) 0.0328(18) 0.006(2) 0.0041(17) 0.0013(19)
C18 0.047(2) 0.041(2) 0.0375(19) 0.0025(18) 0.0079(17) -0.0035(17)
C25 0.066(3) 0.058(3) 0.038(2) 0.006(2) 0.0218(19) 0.0061(19)
C24 0.079(3) 0.075(3) 0.045(2) -0.001(3) 0.012(2) -0.011(2)
C20 0.047(2) 0.054(3) 0.069(3) -0.008(2) 0.018(2) -0.009(2)
C23 0.084(4) 0.060(3) 0.055(3) 0.011(3) 0.004(3) 0.009(2)
C21 0.080(4) 0.069(4) 0.123(5) 0.012(3) 0.033(4) -0.008(4)

loop_
_atom_type_symbol
_atom_type_description
_atom_type_scat_dispersion_real
_atom_type_scat_dispersion_imag
_atom_type_scat_source
C C 0.0033 0.0016 'International Tables Vol C Tables 4.2.6.8 and 6.1.1.4'
H H 0.0000 0.0000 'International Tables Vol C Tables 4.2.6.8 and 6.1.1.4'
O O 0.0106 0.0060 'International Tables Vol C Tables 4.2.6.8 and 6.1.1.4'
F F 0.0171 0.0103 'International Tables Vol C Tables 4.2.6.8 and 6.1.1.4'

loop_
_geom_angle_atom_site_label_1
_geom_angle_atom_site_label_2
_geom_angle_atom_site_label_3
_geom_angle_site_symmetry_1
_geom_angle_site_symmetry_3
_geom_angle
_geom_angle_publ_flag
C1 O6 C22 . . 107.6(3) ?
C22 O7 C2 . . 108.9(3) ?
C15 O2 H201 . . 109.5 ?
C20 O4 C19 . . 115.0(3) ?
C9 C8 C7 . . 122.2(4) ?
C9 C8 C13 . . 122.1(3) ?
C7 C8 C13 . . 115.7(3) ?
F1 C14 C5 . . 105.6(3) ?
F1 C14 C15 . . 102.7(2) ?
C5 C14 C15 . . 115.4(3) ?
F1 C14 C13 . . 104.6(3) ?
C5 C14 C13 . . 111.4(3) ?
C15 C14 C13 . . 115.5(3) ?
C17 C16 C15 . . 113.3(3) ?
C17 C16 H16A . . 108.9 ?
C15 C16 H16A . . 108.9 ?
C17 C16 H16B . . 108.9 ?
C15 C16 H16B . . 108.9 ?
H16A C16 H16B . . 107.7 ?
C4 C5 C6 . . 111.3(3) ?
C4 C5 C14 . . 110.1(2) ?
C6 C5 C14 . . 110.5(3) ?
C4 C5 H5 . . 108.3 ?
C6 C5 H5 . . 108.3 ?
C14 C5 H5 . . 108.3 ?
C8 C7 C6 . . 110.7(3) ?
C8 C7 H7A . . 109.5 ?
C6 C7 H7A . . 109.5 ?
C8 C7 H7B . . 109.5 ?
C6 C7 H7B . . 109.5 ?
H7A C7 H7B . . 108.1 ?
C12 C13 C8 . . 112.4(3) ?
C12 C13 C25 . . 106.5(3) ?
C8 C13 C25 . . 107.9(3) ?
C12 C13 C14 . . 109.3(3) ?
C8 C13 C14 . . 107.2(3) ?
C25 C13 C14 . . 113.7(3) ?
C4 C17 C16 . . 107.5(3) ?
C4 C17 C26 . . 112.6(3) ?
C16 C17 C26 . . 111.3(3) ?
C4 C17 C1 . . 100.9(3) ?
C16 C17 C1 . . 116.0(3) ?
C26 C17 C1 . . 108.2(3) ?
C8 C9 C10 . . 123.2(4) ?
C8 C9 H9 . . 118.4 ?
C10 C9 H9 . . 118.4 ?
C5 C6 C7 . . 113.4(3) ?
C5 C6 H6A . . 108.9 ?
C7 C6 H6A . . 108.9 ?
C5 C6 H6B . . 108.9 ?
C7 C6 H6B . . 108.9 ?
H6A C6 H6B . . 107.7 ?
C3 C4 C5 . . 118.3(3) ?
C3 C4 C17 . . 102.9(3) ?
C5 C4 C17 . . 114.0(3) ?
C3 C4 H4 . . 107.0 ?
C5 C4 H4 . . 107.0 ?
C17 C4 H4 . . 107.0 ?
O1 C10 C9 . . 121.8(4) ?
O1 C10 C11 . . 121.7(4) ?
C9 C10 C11 . . 116.6(3) ?
C12 C11 C10 . . 121.0(4) ?
C12 C11 H11 . . 119.5 ?
C10 C11 H11 . . 119.5 ?
C4 C3 C2 . . 102.9(3) ?
C4 C3 H3A . . 111.2 ?
C2 C3 H3A . . 111.2 ?
C4 C3 H3B . . 111.2 ?
C2 C3 H3B . . 111.2 ?
H3A C3 H3B . . 109.1 ?
O2 C15 C16 . . 112.9(3) ?
O2 C15 C14 . . 108.5(3) ?
C16 C15 C14 . . 113.5(3) ?
O2 C15 H15 . . 107.2 ?
C16 C15 H15 . . 107.2 ?
C14 C15 H15 . . 107.2 ?
C11 C12 C13 . . 124.7(4) ?
C11 C12 H12 . . 117.6 ?
C13 C12 H12 . . 117.6 ?
C17 C26 H26A . . 109.5 ?
C17 C26 H26B . . 109.5 ?
H26A C26 H26B . . 109.5 ?
C17 C26 H26C . . 109.5 ?
H26A C26 H26C . . 109.5 ?
H26B C26 H26C . . 109.5 ?
O4 C19 C18 . . 112.7(4) ?
O4 C19 H19A . . 109.1 ?
C18 C19 H19A . . 109.1 ?
O4 C19 H19B . . 109.1 ?
C18 C19 H19B . . 109.1 ?
H19A C19 H19B . . 107.8 ?
O6 C1 C18 . . 108.2(3) ?
O6 C1 C2 . . 103.8(3) ?
C18 C1 C2 . . 115.9(3) ?
O6 C1 C17 . . 111.3(3) ?
C18 C1 C17 . . 113.3(3) ?
C2 C1 C17 . . 104.1(3) ?
O7 C2 C3 . . 107.9(3) ?
O7 C2 C1 . . 104.1(3) ?
C3 C2 C1 . . 106.7(3) ?
O7 C2 H2 . . 112.5 ?
C3 C2 H2 . . 112.5 ?
C1 C2 H2 . . 112.5 ?
O7 C22 O6 . . 104.4(3) ?
O7 C22 C23 . . 108.6(4) ?
O6 C22 C23 . . 107.7(4) ?
O7 C22 C24 . . 110.8(4) ?
O6 C22 C24 . . 112.2(4) ?
C23 C22 C24 . . 112.7(4) ?
O3 C18 C19 . . 122.4(4) ?
O3 C18 C1 . . 122.7(4) ?
C19 C18 C1 . . 114.9(4) ?
C13 C25 H25A . . 109.5 ?
C13 C25 H25B . . 109.5 ?
H25A C25 H25B . . 109.5 ?
C13 C25 H25C . . 109.5 ?
H25A C25 H25C . . 109.5 ?
H25B C25 H25C . . 109.5 ?
C22 C24 H24A . . 109.5 ?
C22 C24 H24B . . 109.5 ?
H24A C24 H24B . . 109.5 ?
C22 C24 H24C . . 109.5 ?
H24A C24 H24C . . 109.5 ?
H24B C24 H24C . . 109.5 ?
O5 C20 O4 . . 122.7(4) ?
O5 C20 C21 . . 125.8(5) ?
O4 C20 C21 . . 111.4(4) ?
C22 C23 H23A . . 109.5 ?
C22 C23 H23B . . 109.5 ?
H23A C23 H23B . . 109.5 ?
C22 C23 H23C . . 109.5 ?
H23A C23 H23C . . 109.5 ?
H23B C23 H23C . . 109.5 ?
C20 C21 H21A . . 109.5 ?
C20 C21 H21B . . 109.5 ?
H21A C21 H21B . . 109.5 ?
C20 C21 H21C . . 109.5 ?
H21A C21 H21C . . 109.5 ?
H21B C21 H21C . . 109.5 ?

loop_
_geom_bond_atom_site_label_1
_geom_bond_atom_site_label_2
_geom_bond_site_symmetry_2
_geom_bond_distance
_geom_bond_publ_flag
F1 C14 . 1.420(4) ?
O6 C1 . 1.434(4) ?
O6 C22 . 1.436(4) ?
O7 C22 . 1.414(5) ?
O7 C2 . 1.439(5) ?
O2 C15 . 1.412(5) ?
O2 H201 . 0.8200 ?
O1 C10 . 1.237(5) ?
O4 C20 . 1.346(5) ?
O4 C19 . 1.431(5) ?
O3 C18 . 1.204(5) ?
O5 C20 . 1.197(5) ?
C8 C9 . 1.335(5) ?
C8 C7 . 1.503(5) ?
C8 C13 . 1.506(5) ?
C14 C5 . 1.533(5) ?
C14 C15 . 1.545(5) ?
C14 C13 . 1.567(5) ?
C16 C17 . 1.535(5) ?
C16 C15 . 1.542(5) ?
C16 H16A . 0.9700 ?
C16 H16B . 0.9700 ?
C5 C4 . 1.523(5) ?
C5 C6 . 1.526(5) ?
C5 H5 . 0.9800 ?
C7 C6 . 1.528(5) ?
C7 H7A . 0.9700 ?
C7 H7B . 0.9700 ?
C13 C12 . 1.499(5) ?
C13 C25 . 1.559(5) ?
C17 C4 . 1.531(5) ?
C17 C26 . 1.539(5) ?
C17 C1 . 1.561(5) ?
C9 C10 . 1.453(5) ?
C9 H9 . 0.9300 ?
C6 H6A . 0.9700 ?
C6 H6B . 0.9700 ?
C4 C3 . 1.523(5) ?
C4 H4 . 0.9800 ?
C10 C11 . 1.462(6) ?
C11 C12 . 1.325(6) ?
C11 H11 . 0.9300 ?
C3 C2 . 1.535(5) ?
C3 H3A . 0.9700 ?
C3 H3B . 0.9700 ?
C15 H15 . 0.9800 ?
C12 H12 . 0.9300 ?
C26 H26A . 0.9600 ?
C26 H26B . 0.9600 ?
C26 H26C . 0.9600 ?
C19 C18 . 1.516(6) ?
C19 H19A . 0.9700 ?
C19 H19B . 0.9700 ?
C1 C18 . 1.533(5) ?
C1 C2 . 1.557(6) ?
C2 H2 . 0.9800 ?
C22 C23 . 1.509(7) ?
C22 C24 . 1.514(6) ?
C25 H25A . 0.9600 ?
C25 H25B . 0.9600 ?
C25 H25C . 0.9600 ?
C24 H24A . 0.9600 ?
C24 H24B . 0.9600 ?
C24 H24C . 0.9600 ?
C20 C21 . 1.493(7) ?
C23 H23A . 0.9600 ?
C23 H23B . 0.9600 ?
C23 H23C . 0.9600 ?
C21 H21A . 0.9600 ?
C21 H21B . 0.9600 ?
C21 H21C . 0.9600 ?

loop_
_geom_hbond_atom_site_label_D
_geom_hbond_atom_site_label_H
_geom_hbond_atom_site_label_A
_geom_hbond_site_symmetry_A
_geom_hbond_distance_DH
_geom_hbond_distance_HA
_geom_hbond_distance_DA
_geom_hbond_angle_DHA
O2 H201 O1 2_747 0.82 1.98 2.793(4) 169

loop_
_geom_torsion_atom_site_label_1
_geom_torsion_atom_site_label_2
_geom_torsion_atom_site_label_3
_geom_torsion_atom_site_label_4
_geom_torsion_site_symmetry_1
_geom_torsion_site_symmetry_2
_geom_torsion_site_symmetry_3
_geom_torsion_site_symmetry_4
_geom_torsion
_geom_torsion_publ_flag
F1 C14 C5 C4 . . . . 67.2(3) ?
C15 C14 C5 C4 . . . . -45.5(4) ?
C13 C14 C5 C4 . . . . -179.8(3) ?
F1 C14 C5 C6 . . . . -56.1(3) ?
C15 C14 C5 C6 . . . . -168.9(3) ?
C13 C14 C5 C6 . . . . 56.9(4) ?
C9 C8 C7 C6 . . . . 125.6(4) ?
C13 C8 C7 C6 . . . . -53.7(5) ?
C9 C8 C13 C12 . . . . -2.4(5) ?
C7 C8 C13 C12 . . . . 176.9(3) ?
C9 C8 C13 C25 . . . . 114.7(4) ?
C7 C8 C13 C25 . . . . -66.0(4) ?
C9 C8 C13 C14 . . . . -122.5(4) ?
C7 C8 C13 C14 . . . . 56.8(4) ?
F1 C14 C13 C12 . . . . -65.8(3) ?
C5 C14 C13 C12 . . . . -179.5(3) ?
C15 C14 C13 C12 . . . . 46.3(4) ?
F1 C14 C13 C8 . . . . 56.3(3) ?
C5 C14 C13 C8 . . . . -57.4(4) ?
C15 C14 C13 C8 . . . . 168.4(3) ?
F1 C14 C13 C25 . . . . 175.4(3) ?
C5 C14 C13 C25 . . . . 61.8(4) ?
C15 C14 C13 C25 . . . . -72.5(4) ?
C15 C16 C17 C4 . . . . 55.6(4) ?
C15 C16 C17 C26 . . . . -68.1(4) ?
C15 C16 C17 C1 . . . . 167.7(3) ?
C7 C8 C9 C10 . . . . -177.7(4) ?
C13 C8 C9 C10 . . . . 1.6(6) ?
C4 C5 C6 C7 . . . . -175.6(3) ?
C14 C5 C6 C7 . . . . -52.9(4) ?
C8 C7 C6 C5 . . . . 50.0(5) ?
C6 C5 C4 C3 . . . . -59.5(4) ?
C14 C5 C4 C3 . . . . 177.6(3) ?
C6 C5 C4 C17 . . . . 179.4(3) ?
C14 C5 C4 C17 . . . . 56.5(4) ?
C16 C17 C4 C3 . . . . 169.2(3) ?
C26 C17 C4 C3 . . . . -67.9(4) ?
C1 C17 C4 C3 . . . . 47.2(3) ?
C16 C17 C4 C5 . . . . -61.5(4) ?
C26 C17 C4 C5 . . . . 61.5(4) ?
C1 C17 C4 C5 . . . . 176.6(3) ?
C8 C9 C10 O1 . . . . 179.5(4) ?
C8 C9 C10 C11 . . . . -0.4(6) ?
O1 C10 C11 C12 . . . . -179.7(4) ?
C9 C10 C11 C12 . . . . 0.2(6) ?
C5 C4 C3 C2 . . . . -169.4(3) ?
C17 C4 C3 C2 . . . . -42.8(4) ?
C17 C16 C15 O2 . . . . 76.4(4) ?
C17 C16 C15 C14 . . . . -47.6(4) ?
F1 C14 C15 O2 . . . . 161.5(3) ?
C5 C14 C15 O2 . . . . -84.1(3) ?
C13 C14 C15 O2 . . . . 48.3(4) ?
F1 C14 C15 C16 . . . . -72.2(4) ?
C5 C14 C15 C16 . . . . 42.2(4) ?
C13 C14 C15 C16 . . . . 174.6(3) ?
C10 C11 C12 C13 . . . . -1.3(6) ?
C8 C13 C12 C11 . . . . 2.3(5) ?
C25 C13 C12 C11 . . . . -115.6(4) ?
C14 C13 C12 C11 . . . . 121.2(4) ?
C20 O4 C19 C18 . . . . -77.7(5) ?
C22 O6 C1 C18 . . . . 99.8(3) ?
C22 O6 C1 C2 . . . . -23.8(4) ?
C22 O6 C1 C17 . . . . -135.2(3) ?
C4 C17 C1 O6 . . . . 78.1(3) ?
C16 C17 C1 O6 . . . . -37.7(4) ?
C26 C17 C1 O6 . . . . -163.5(3) ?
C4 C17 C1 C18 . . . . -159.7(3) ?
C16 C17 C1 C18 . . . . 84.5(4) ?
C26 C17 C1 C18 . . . . -41.3(4) ?
C4 C17 C1 C2 . . . . -33.0(4) ?
C16 C17 C1 C2 . . . . -148.8(3) ?
C26 C17 C1 C2 . . . . 85.4(3) ?
C22 O7 C2 C3 . . . . 129.1(3) ?
C22 O7 C2 C1 . . . . 16.0(4) ?
C4 C3 C2 O7 . . . . -90.1(3) ?
C4 C3 C2 C1 . . . . 21.3(4) ?
O6 C1 C2 O7 . . . . 4.9(4) ?
C18 C1 C2 O7 . . . . -113.5(3) ?
C17 C1 C2 O7 . . . . 121.5(3) ?
O6 C1 C2 C3 . . . . -109.0(3) ?
C18 C1 C2 C3 . . . . 132.6(3) ?
C17 C1 C2 C3 . . . . 7.5(4) ?
C2 O7 C22 O6 . . . . -31.0(4) ?
C2 O7 C22 C23 . . . . -145.7(3) ?
C2 O7 C22 C24 . . . . 90.0(4) ?
C1 O6 C22 O7 . . . . 34.3(4) ?
C1 O6 C22 C23 . . . . 149.6(3) ?
C1 O6 C22 C24 . . . . -85.8(4) ?
O4 C19 C18 O3 . . . . -14.4(6) ?
O4 C19 C18 C1 . . . . 165.5(3) ?
O6 C1 C18 O3 . . . . -146.6(4) ?
C2 C1 C18 O3 . . . . -30.6(5) ?
C17 C1 C18 O3 . . . . 89.6(5) ?
O6 C1 C18 C19 . . . . 33.5(4) ?
C2 C1 C18 C19 . . . . 149.4(3) ?
C17 C1 C18 C19 . . . . -90.4(4) ?
C19 O4 C20 O5 . . . . 1.2(6) ?
C19 O4 C20 C21 . . . . -176.7(4) ?

loop_
_cod_related_entry_id
_cod_related_entry_database
_cod_related_entry_code
1 ChemSpider 18497487
